data_1553848
loop_
_publ_author_name
'Jin, Hongxing'
'Li, Erqing'
'Huang, You'

_publ_section_title
;
 Divergent synthesis of hydropyridine derivatives via nitrogen-containing
 Lewis base mediated regioselective [4 + 2] cyclizations
;
_journal_issue 11
_journal_name_full 'Organic Chemistry Frontiers'
_journal_page_first 2216
_journal_paper_doi 10.1039/C7QO00596B
_journal_volume 4
_journal_year 2017
_chemical_formula_sum 'C26 H20 Br N O4 S'
_chemical_formula_weight 522.40
_space_group_IT_number 2
_space_group_name_Hall '-P 1'
_space_group_name_H-M_alt 'P -1'
_symmetry_cell_setting triclinic
_symmetry_space_group_name_H-M 'P -1'
_atom_sites_solution_hydrogens geom
_atom_sites_solution_primary direct
_atom_sites_solution_secondary difmap
_audit_creation_method SHELXL-97
_audit_update_record
;
2015-11-25 deposited with the CCDC.
2017-08-16 downloaded from the CCDC.
;
_cell_angle_alpha 69.983(7)
_cell_angle_beta 88.735(8)
_cell_angle_gamma 69.443(7)
_cell_formula_units_Z 2
_cell_length_a 9.3385(18)
_cell_length_b 11.1134(14)
_cell_length_c 11.912(2)
_cell_measurement_reflns_used 2391
_cell_measurement_temperature 113(2)
_cell_measurement_theta_max 27.5
_cell_measurement_theta_min 3.1
_cell_volume 1080.8(3)
_computing_cell_refinement 'CrystalClear-SM Expert 2.1 b42'
_computing_data_collection 'CrystalClear-SM Expert 2.1 b42 (Rigaku, 2015)'
_computing_data_reduction 'CrystalClear-SM Expert 2.1 b42'
_computing_molecular_graphics 'CrystalStructure 4.1'
_computing_publication_material 'CrystalStructure 4.1 (Rigaku, 2014)'
_computing_structure_refinement 'SHELXL-97 (Sheldrick, 1997)'
_computing_structure_solution 'SHELXS-97 (Sheldrick, 1990)'
_diffrn_ambient_temperature 113(2)
_diffrn_detector_area_resol_mean 5.814
_diffrn_measured_fraction_theta_full 0.945
_diffrn_measured_fraction_theta_max 0.945
_diffrn_measurement_device_type 'Rigaku XtaLAB P200'
_diffrn_measurement_method '\w and \f scans'
_diffrn_radiation_monochromator multilayer
_diffrn_radiation_source 'rotating anode'
_diffrn_radiation_type MoK\a
_diffrn_radiation_wavelength 0.71073
_diffrn_reflns_av_R_equivalents 0.0199
_diffrn_reflns_av_sigmaI/netI 0.0262
_diffrn_reflns_limit_h_max 15
_diffrn_reflns_limit_h_min -15
_diffrn_reflns_limit_k_max 17
_diffrn_reflns_limit_k_min -18
_diffrn_reflns_limit_l_max 19
_diffrn_reflns_limit_l_min -18
_diffrn_reflns_number 18589
_diffrn_reflns_theta_full 35.68
_diffrn_reflns_theta_max 35.68
_diffrn_reflns_theta_min 1.83
_diffrn_standards_decay_% 0
_diffrn_standards_interval_count 0
_diffrn_standards_interval_time 0
_diffrn_standards_number 0
_exptl_absorpt_coefficient_mu 2.034
_exptl_absorpt_correction_T_max 0.7924
_exptl_absorpt_correction_T_min 0.6864
_exptl_absorpt_correction_type multi-scan
_exptl_absorpt_process_details 'REQAB (Rigaku, 1998)'
_exptl_crystal_colour Colorless
_exptl_crystal_density_diffrn 1.605
_exptl_crystal_density_method 'not measured'
_exptl_crystal_description Prism
_exptl_crystal_F_000 532
_exptl_crystal_size_max 0.20
_exptl_crystal_size_mid 0.18
_exptl_crystal_size_min 0.12
_refine_diff_density_max 0.831
_refine_diff_density_min -0.622
_refine_diff_density_rms 0.067
_refine_ls_extinction_method none
_refine_ls_goodness_of_fit_ref 1.045
_refine_ls_hydrogen_treatment constr
_refine_ls_matrix_type full
_refine_ls_number_parameters 299
_refine_ls_number_reflns 9464
_refine_ls_number_restraints 0
_refine_ls_restrained_S_all 1.045
_refine_ls_R_factor_all 0.0323
_refine_ls_R_factor_gt 0.0253
_refine_ls_shift/su_max 0.001
_refine_ls_shift/su_mean 0.000
_refine_ls_structure_factor_coef Fsqd
_refine_ls_weighting_details 'calc w=1/[\s^2^(Fo^2^)+(0.0416P)^2^+0.1091P] where P=(Fo^2^+2Fc^2^)/3'
_refine_ls_weighting_scheme calc
_refine_ls_wR_factor_gt 0.0686
_refine_ls_wR_factor_ref 0.0704
_reflns_number_gt 8141
_reflns_number_total 9464
_reflns_threshold_expression >2sigma(I)
_cod_data_source_file c7qo00596b3.cif
_cod_data_source_block shelx
_cod_depositor_comments
;
The following automatic conversions were performed:

data item '_exptl_absorpt_correction_type' value 'MULTI-SCAN' was
changed to 'multi-scan' in accordance with the
/home/saulius/struct/COD-crude-data/automatic-downloads/DataCite-retrospective/RSC/depositions/lib/dictionaries/cif_core.dic
dictionary named 'cif_core.dic' version 2.4.2 last updated on
2011-04-26.

data item '_refine_ls_hydrogen_treatment' value 'CONSTR' was changed
to 'constr' in accordance with the
/home/saulius/struct/COD-crude-data/automatic-downloads/DataCite-retrospective/RSC/depositions/lib/dictionaries/cif_core.dic
dictionary named 'cif_core.dic' version 2.4.2 last updated on
2011-04-26.

data item '_symmetry_cell_setting' value 'Triclinic' was changed to
'triclinic' in accordance with the
/home/saulius/struct/COD-crude-data/automatic-downloads/DataCite-retrospective/RSC/depositions/lib/dictionaries/cif_core.dic
dictionary named 'cif_core.dic' version 2.4.2 last updated on
2011-04-26.

Automatic conversion script
Id: cif_fix_values 6909 2019-04-08 15:41:33Z antanas 
;
_cod_original_sg_symbol_H-M P-1
_cod_database_code 1553848

loop_
_symmetry_equiv_pos_as_xyz
'x, y, z'
'-x, -y, -z'

loop_
_atom_site_label
_atom_site_type_symbol
_atom_site_fract_x
_atom_site_fract_y
_atom_site_fract_z
_atom_site_U_iso_or_equiv
_atom_site_adp_type
_atom_site_occupancy
_atom_site_symmetry_multiplicity
_atom_site_calc_flag
_atom_site_refinement_flags
Br1 Br -0.029620(12) -0.088471(10) 0.721381(9) 0.02039(3) Uani 1 1 d .
S1 S 0.39742(3) 0.52525(2) 0.74821(2) 0.01306(4) Uani 1 1 d .
O1 O 0.26892(8) 0.55029(8) 0.81636(7) 0.01930(13) Uani 1 1 d .
O2 O 0.43044(10) 0.64250(8) 0.67450(7) 0.02184(14) Uani 1 1 d .
O3 O 0.12431(13) 0.57893(9) 0.32370(8) 0.0346(2) Uani 1 1 d .
O4 O 0.21605(8) 0.35995(7) 0.33364(6) 0.01641(12) Uani 1 1 d .
N1 N 0.38177(10) 0.43124(8) 0.66743(8) 0.01573(14) Uani 1 1 d .
C1 C 0.56018(10) 0.39365(10) 0.83757(8) 0.01459(15) Uani 1 1 d .
C2 C 0.63865(11) 0.39938(11) 0.93237(9) 0.01808(17) Uani 1 1 d .
H2 H 0.6106 0.4809 0.9506 0.022 Uiso 1 1 calc R
C3 C 0.75953(12) 0.28095(12) 0.99898(10) 0.02118(18) Uani 1 1 d .
H3 H 0.8152 0.2801 1.0652 0.025 Uiso 1 1 calc R
C4 C 0.80050(12) 0.16247(12) 0.96960(10) 0.02204(19) Uani 1 1 d .
H4 H 0.8834 0.0821 1.0167 0.026 Uiso 1 1 calc R
C5 C 0.72256(11) 0.15969(11) 0.87300(9) 0.01866(17) Uani 1 1 d .
H5 H 0.7520 0.0790 0.8534 0.022 Uiso 1 1 calc R
C6 C 0.60012(10) 0.27820(10) 0.80556(8) 0.01420(15) Uani 1 1 d .
C7 C 0.50033(10) 0.29892(9) 0.70250(8) 0.01346(14) Uani 1 1 d .
C8 C 0.50948(10) 0.21431(9) 0.64410(8) 0.01440(15) Uani 1 1 d .
H8 H 0.5941 0.1291 0.6666 0.017 Uiso 1 1 calc R
C9 C 0.39034(10) 0.24887(9) 0.54355(8) 0.01275(14) Uani 1 1 d .
H9 H 0.4442 0.2248 0.4763 0.015 Uiso 1 1 calc R
C10 C 0.29312(10) 0.40211(9) 0.49673(8) 0.01280(14) Uani 1 1 d .
C11 C 0.28474(10) 0.48557(9) 0.55949(8) 0.01344(14) Uani 1 1 d .
C12 C 0.17672(12) 0.63275(10) 0.52589(9) 0.01964(17) Uani 1 1 d .
H12A H 0.2243 0.6937 0.4729 0.029 Uiso 1 1 calc R
H12B H 0.1552 0.6550 0.5988 0.029 Uiso 1 1 calc R
H12C H 0.0803 0.6454 0.4841 0.029 Uiso 1 1 calc R
C13 C 0.29027(10) 0.16263(9) 0.58840(8) 0.01254(14) Uani 1 1 d .
C14 C 0.19389(11) 0.18480(10) 0.67585(9) 0.01574(15) Uani 1 1 d .
H14 H 0.1931 0.2520 0.7084 0.019 Uiso 1 1 calc R
C15 C 0.09865(12) 0.11037(10) 0.71649(9) 0.01735(16) Uani 1 1 d .
H15 H 0.0316 0.1274 0.7751 0.021 Uiso 1 1 calc R
C16 C 0.10357(11) 0.01067(10) 0.66965(8) 0.01555(15) Uani 1 1 d .
C17 C 0.20034(12) -0.01565(10) 0.58419(10) 0.01911(17) Uani 1 1 d .
H17 H 0.2039 -0.0854 0.5541 0.023 Uiso 1 1 calc R
C18 C 0.29245(12) 0.06221(10) 0.54312(9) 0.01756(16) Uani 1 1 d .
H18 H 0.3577 0.0464 0.4832 0.021 Uiso 1 1 calc R
C19 C 0.20108(11) 0.45913(10) 0.37870(8) 0.01584(15) Uani 1 1 d .
C20 C 0.13044(11) 0.40541(11) 0.21827(9) 0.01724(16) Uani 1 1 d .
H20A H 0.1204 0.5013 0.1715 0.021 Uiso 1 1 calc R
H20B H 0.0258 0.4036 0.2296 0.021 Uiso 1 1 calc R
C21 C 0.21046(11) 0.31401(10) 0.15025(8) 0.01454(15) Uani 1 1 d .
C22 C 0.12459(12) 0.31966(10) 0.05295(9) 0.01789(16) Uani 1 1 d .
H22 H 0.0180 0.3748 0.0362 0.021 Uiso 1 1 calc R
C23 C 0.19290(15) 0.24573(12) -0.01958(10) 0.0245(2) Uani 1 1 d .
H23 H 0.1336 0.2512 -0.0862 0.029 Uiso 1 1 calc R
C24 C 0.34823(15) 0.16363(13) 0.00531(11) 0.0266(2) Uani 1 1 d .
H24 H 0.3956 0.1131 -0.0443 0.032 Uiso 1 1 calc R
C25 C 0.43395(14) 0.15577(13) 0.10318(12) 0.0263(2) Uani 1 1 d .
H25 H 0.5399 0.0987 0.1209 0.032 Uiso 1 1 calc R
C26 C 0.36593(12) 0.23087(11) 0.17555(10) 0.02059(18) Uani 1 1 d .
H26 H 0.4255 0.2254 0.2420 0.025 Uiso 1 1 calc R

loop_
_atom_site_aniso_label
_atom_site_aniso_U_11
_atom_site_aniso_U_22
_atom_site_aniso_U_33
_atom_site_aniso_U_23
_atom_site_aniso_U_13
_atom_site_aniso_U_12
Br1 0.02187(5) 0.01753(5) 0.02265(5) -0.00389(4) 0.00172(3) -0.01136(4)
S1 0.01522(9) 0.01293(9) 0.01326(9) -0.00681(7) 0.00202(7) -0.00569(7)
O1 0.0164(3) 0.0238(4) 0.0188(3) -0.0117(3) 0.0044(2) -0.0047(3)
O2 0.0287(4) 0.0175(3) 0.0221(3) -0.0051(3) 0.0023(3) -0.0134(3)
O3 0.0542(6) 0.0167(4) 0.0197(4) -0.0080(3) -0.0123(4) 0.0048(4)
O4 0.0220(3) 0.0141(3) 0.0130(3) -0.0057(2) -0.0023(2) -0.0053(2)
N1 0.0179(3) 0.0126(3) 0.0156(3) -0.0078(3) -0.0028(3) -0.0014(3)
C1 0.0134(3) 0.0172(4) 0.0145(4) -0.0070(3) 0.0015(3) -0.0058(3)
C2 0.0170(4) 0.0242(4) 0.0177(4) -0.0113(3) 0.0024(3) -0.0093(3)
C3 0.0171(4) 0.0294(5) 0.0183(4) -0.0109(4) -0.0011(3) -0.0074(4)
C4 0.0158(4) 0.0266(5) 0.0196(4) -0.0086(4) -0.0019(3) -0.0024(4)
C5 0.0154(4) 0.0197(4) 0.0182(4) -0.0076(3) 0.0000(3) -0.0024(3)
C6 0.0131(3) 0.0159(4) 0.0142(4) -0.0064(3) 0.0015(3) -0.0051(3)
C7 0.0131(3) 0.0132(3) 0.0137(3) -0.0053(3) 0.0012(3) -0.0038(3)
C8 0.0141(3) 0.0126(3) 0.0161(4) -0.0063(3) 0.0011(3) -0.0034(3)
C9 0.0145(3) 0.0118(3) 0.0128(3) -0.0057(3) 0.0022(3) -0.0045(3)
C10 0.0154(3) 0.0115(3) 0.0113(3) -0.0044(3) 0.0012(3) -0.0043(3)
C11 0.0153(3) 0.0124(3) 0.0121(3) -0.0047(3) 0.0010(3) -0.0041(3)
C12 0.0242(4) 0.0132(4) 0.0183(4) -0.0074(3) -0.0026(3) -0.0010(3)
C13 0.0147(3) 0.0106(3) 0.0118(3) -0.0043(3) 0.0005(3) -0.0038(3)
C14 0.0209(4) 0.0148(4) 0.0151(4) -0.0082(3) 0.0054(3) -0.0080(3)
C15 0.0210(4) 0.0167(4) 0.0161(4) -0.0066(3) 0.0049(3) -0.0084(3)
C16 0.0179(4) 0.0127(3) 0.0151(4) -0.0024(3) -0.0002(3) -0.0068(3)
C17 0.0249(4) 0.0159(4) 0.0218(4) -0.0106(3) 0.0044(3) -0.0100(3)
C18 0.0222(4) 0.0156(4) 0.0194(4) -0.0108(3) 0.0066(3) -0.0081(3)
C19 0.0198(4) 0.0148(4) 0.0128(4) -0.0069(3) 0.0020(3) -0.0042(3)
C20 0.0176(4) 0.0196(4) 0.0145(4) -0.0084(3) -0.0017(3) -0.0044(3)
C21 0.0184(4) 0.0150(4) 0.0127(3) -0.0055(3) 0.0030(3) -0.0085(3)
C22 0.0236(4) 0.0182(4) 0.0138(4) -0.0059(3) 0.0010(3) -0.0097(3)
C23 0.0382(6) 0.0250(5) 0.0160(4) -0.0103(4) 0.0048(4) -0.0157(5)
C24 0.0376(6) 0.0254(5) 0.0247(5) -0.0159(4) 0.0140(4) -0.0148(5)
C25 0.0246(5) 0.0242(5) 0.0327(6) -0.0149(4) 0.0096(4) -0.0079(4)
C26 0.0189(4) 0.0218(4) 0.0232(5) -0.0107(4) 0.0024(3) -0.0073(4)

loop_
_atom_type_symbol
_atom_type_description
_atom_type_scat_dispersion_real
_atom_type_scat_dispersion_imag
_atom_type_scat_source
C C 0.0033 0.0016 'International Tables Vol C Tables 4.2.6.8 and 6.1.1.4'
H H 0.0000 0.0000 'International Tables Vol C Tables 4.2.6.8 and 6.1.1.4'
N N 0.0061 0.0033 'International Tables Vol C Tables 4.2.6.8 and 6.1.1.4'
O O 0.0106 0.0060 'International Tables Vol C Tables 4.2.6.8 and 6.1.1.4'
S S 0.1246 0.1234 'International Tables Vol C Tables 4.2.6.8 and 6.1.1.4'
Br Br -0.2901 2.4595 'International Tables Vol C Tables 4.2.6.8 and 6.1.1.4'

loop_
_geom_angle_atom_site_label_1
_geom_angle_atom_site_label_2
_geom_angle_atom_site_label_3
_geom_angle
O2 S1 O1 117.00(5)
O2 S1 N1 110.88(5)
O1 S1 N1 110.10(5)
O2 S1 C1 112.23(5)
O1 S1 C1 111.36(5)
N1 S1 C1 92.65(4)
C19 O4 C20 115.47(8)
C11 N1 C7 121.12(8)
C11 N1 S1 124.01(7)
C7 N1 S1 113.42(6)
C6 C1 C2 123.40(9)
C6 C1 S1 111.40(7)
C2 C1 S1 125.15(8)
C3 C2 C1 117.03(10)
C3 C2 H2 121.5
C1 C2 H2 121.5
C2 C3 C4 120.61(9)
C2 C3 H3 119.7
C4 C3 H3 119.7
C5 C4 C3 121.47(10)
C5 C4 H4 119.3
C3 C4 H4 119.3
C4 C5 C6 118.44(10)
C4 C5 H5 120.8
C6 C5 H5 120.8
C1 C6 C5 119.02(9)
C1 C6 C7 112.70(8)
C5 C6 C7 128.27(9)
C8 C7 N1 121.16(8)
C8 C7 C6 129.13(9)
N1 C7 C6 109.71(8)
C7 C8 C9 122.19(8)
C7 C8 H8 118.9
C9 C8 H8 118.9
C8 C9 C10 110.71(7)
C8 C9 C13 109.18(7)
C10 C9 C13 111.15(7)
C8 C9 H9 108.6
C10 C9 H9 108.6
C13 C9 H9 108.6
C11 C10 C19 119.57(8)
C11 C10 C9 123.27(8)
C19 C10 C9 117.14(8)
C10 C11 N1 118.41(8)
C10 C11 C12 125.90(8)
N1 C11 C12 115.68(8)
C11 C12 H12A 109.5
C11 C12 H12B 109.5
H12A C12 H12B 109.5
C11 C12 H12C 109.5
H12A C12 H12C 109.5
H12B C12 H12C 109.5
C18 C13 C14 118.85(8)
C18 C13 C9 121.39(8)
C14 C13 C9 119.76(8)
C15 C14 C13 121.19(9)
C15 C14 H14 119.4
C13 C14 H14 119.4
C16 C15 C14 118.60(9)
C16 C15 H15 120.7
C14 C15 H15 120.7
C17 C16 C15 121.60(9)
C17 C16 Br1 119.36(7)
C15 C16 Br1 119.02(7)
C16 C17 C18 118.72(9)
C16 C17 H17 120.6
C18 C17 H17 120.6
C13 C18 C17 121.02(9)
C13 C18 H18 119.5
C17 C18 H18 119.5
O3 C19 O4 121.95(9)
O3 C19 C10 126.79(9)
O4 C19 C10 111.22(8)
O4 C20 C21 110.32(8)
O4 C20 H20A 109.6
C21 C20 H20A 109.6
O4 C20 H20B 109.6
C21 C20 H20B 109.6
H20A C20 H20B 108.1
C26 C21 C22 119.23(9)
C26 C21 C20 123.39(9)
C22 C21 C20 117.29(9)
C23 C22 C21 120.79(10)
C23 C22 H22 119.6
C21 C22 H22 119.6
C22 C23 C24 119.87(11)
C22 C23 H23 120.1
C24 C23 H23 120.1
C23 C24 C25 119.67(11)
C23 C24 H24 120.2
C25 C24 H24 120.2
C24 C25 C26 120.57(11)
C24 C25 H25 119.7
C26 C25 H25 119.7
C21 C26 C25 119.85(10)
C21 C26 H26 120.1
C25 C26 H26 120.1

loop_
_geom_bond_atom_site_label_1
_geom_bond_atom_site_label_2
_geom_bond_distance
Br1 C16 1.8986(9)
S1 O2 1.4322(8)
S1 O1 1.4331(8)
S1 N1 1.6853(9)
S1 C1 1.7398(10)
O3 C19 1.2121(13)
O4 C19 1.3476(12)
O4 C20 1.4397(12)
N1 C11 1.4052(12)
N1 C7 1.4210(13)
C1 C6 1.3868(14)
C1 C2 1.3910(13)
C2 C3 1.3847(16)
C2 H2 0.9500
C3 C4 1.3994(17)
C3 H3 0.9500
C4 C5 1.3900(15)
C4 H4 0.9500
C5 C6 1.3950(14)
C5 H5 0.9500
C6 C7 1.4611(13)
C7 C8 1.3283(13)
C8 C9 1.5045(13)
C8 H8 0.9500
C9 C10 1.5238(13)
C9 C13 1.5277(12)
C9 H9 1.0000
C10 C11 1.3588(13)
C10 C19 1.4759(13)
C11 C12 1.5047(14)
C12 H12A 0.9800
C12 H12B 0.9800
C12 H12C 0.9800
C13 C18 1.3902(13)
C13 C14 1.3908(13)
C14 C15 1.3903(13)
C14 H14 0.9500
C15 C16 1.3883(14)
C15 H15 0.9500
C16 C17 1.3842(15)
C17 C18 1.3936(14)
C17 H17 0.9500
C18 H18 0.9500
C20 C21 1.5000(14)
C20 H20A 0.9900
C20 H20B 0.9900
C21 C26 1.3925(14)
C21 C22 1.3951(13)
C22 C23 1.3863(15)
C22 H22 0.9500
C23 C24 1.3889(19)
C23 H23 0.9500
C24 C25 1.3892(18)
C24 H24 0.9500
C25 C26 1.3926(16)
C25 H25 0.9500
C26 H26 0.9500

loop_
_geom_torsion_atom_site_label_1
_geom_torsion_atom_site_label_2
_geom_torsion_atom_site_label_3
_geom_torsion_atom_site_label_4
_geom_torsion
O2 S1 N1 C11 -52.81(9)
O1 S1 N1 C11 78.27(9)
C1 S1 N1 C11 -167.83(8)
O2 S1 N1 C7 113.52(7)
O1 S1 N1 C7 -115.41(7)
C1 S1 N1 C7 -1.50(7)
O2 S1 C1 C6 -114.52(7)
O1 S1 C1 C6 112.13(7)
N1 S1 C1 C6 -0.67(7)
O2 S1 C1 C2 67.73(10)
O1 S1 C1 C2 -65.62(10)
N1 S1 C1 C2 -178.42(9)
C6 C1 C2 C3 -1.99(14)
S1 C1 C2 C3 175.50(8)
C1 C2 C3 C4 0.92(15)
C2 C3 C4 C5 0.35(17)
C3 C4 C5 C6 -0.63(16)
C2 C1 C6 C5 1.74(14)
S1 C1 C6 C5 -176.06(7)
C2 C1 C6 C7 -179.60(9)
S1 C1 C6 C7 2.60(10)
C4 C5 C6 C1 -0.37(14)
C4 C5 C6 C7 -178.80(10)
C11 N1 C7 C8 -9.86(14)
S1 N1 C7 C8 -176.63(7)
C11 N1 C7 C6 169.91(8)
S1 N1 C7 C6 3.15(10)
C1 C6 C7 C8 176.11(9)
C5 C6 C7 C8 -5.38(16)
C1 C6 C7 N1 -3.64(11)
C5 C6 C7 N1 174.86(9)
N1 C7 C8 C9 -4.13(14)
C6 C7 C8 C9 176.15(9)
C7 C8 C9 C10 16.71(12)
C7 C8 C9 C13 -105.97(10)
C8 C9 C10 C11 -18.10(12)
C13 C9 C10 C11 103.42(10)
C8 C9 C10 C19 163.77(8)
C13 C9 C10 C19 -74.72(10)
C19 C10 C11 N1 -175.46(8)
C9 C10 C11 N1 6.45(13)
C19 C10 C11 C12 6.21(14)
C9 C10 C11 C12 -171.88(9)
C7 N1 C11 C10 8.48(13)
S1 N1 C11 C10 173.80(7)
C7 N1 C11 C12 -173.02(9)
S1 N1 C11 C12 -7.70(12)
C8 C9 C13 C18 -113.59(10)
C10 C9 C13 C18 124.00(9)
C8 C9 C13 C14 66.79(11)
C10 C9 C13 C14 -55.62(11)
C18 C13 C14 C15 -1.20(14)
C9 C13 C14 C15 178.44(9)
C13 C14 C15 C16 1.28(15)
C14 C15 C16 C17 -0.04(15)
C14 C15 C16 Br1 -178.43(7)
C15 C16 C17 C18 -1.23(15)
Br1 C16 C17 C18 177.15(8)
C14 C13 C18 C17 -0.12(15)
C9 C13 C18 C17 -179.75(9)
C16 C17 C18 C13 1.31(16)
C20 O4 C19 O3 -2.17(15)
C20 O4 C19 C10 -179.97(8)
C11 C10 C19 O3 6.44(16)
C9 C10 C19 O3 -175.35(11)
C11 C10 C19 O4 -175.89(8)
C9 C10 C19 O4 2.32(11)
C19 O4 C20 C21 151.14(8)
O4 C20 C21 C26 -20.49(13)
O4 C20 C21 C22 163.02(8)
C26 C21 C22 C23 -1.20(15)
C20 C21 C22 C23 175.44(9)
C21 C22 C23 C24 0.75(16)
C22 C23 C24 C25 0.27(18)
C23 C24 C25 C26 -0.85(18)
C22 C21 C26 C25 0.62(15)
C20 C21 C26 C25 -175.81(10)
C24 C25 C26 C21 0.39(17)
